data_7060547
loop_
_publ_author_name
'Jana, Narayan Ch.'
'Jagli\<ci\'c, Zvonko'
'Brand\~ao, Paula'
'Adak, Sarmistha'
'Saha, Amrita'
'Panja, Anangamohan'

_publ_section_title
;
 A novel triple aqua-, phenoxo- and carboxylato-bridged dinickel(ii)
 complex, its magnetic properties, and comparative biomimetic catalytic
 studies with analogous dinickel(ii) complexes
;
_journal_issue 17
_journal_name_full 'New Journal of Chemistry'
_journal_page_first 7602
_journal_page_last 7613
_journal_paper_doi 10.1039/D1NJ00708D
_journal_volume 45
_journal_year 2021
_chemical_formula_sum 'C29 H48 N10 Ni2 O2 S4'
_chemical_formula_weight 814.43
_space_group_crystal_system triclinic
_space_group_IT_number 2
_space_group_name_Hall '-P 1'
_space_group_name_H-M_alt 'P -1'
_atom_sites_solution_hydrogens mixed
_audit_creation_method SHELXL-2018/3
_audit_update_record
;
2021-03-25 deposited with the CCDC.	2021-03-26 downloaded from the CCDC.
;
_cell_angle_alpha 87.895(2)
_cell_angle_beta 78.990(2)
_cell_angle_gamma 77.785(2)
_cell_formula_units_Z 2
_cell_length_a 9.2680(4)
_cell_length_b 11.2105(4)
_cell_length_c 18.8811(7)
_cell_measurement_reflns_used 502
_cell_measurement_temperature 150(2)
_cell_measurement_theta_max 26.32
_cell_measurement_theta_min 2.80
_cell_volume 1882.01(13)
_computing_cell_refinement 'Bruker Smart'
_computing_data_collection 'Bruker Smart'
_computing_data_reduction 'Bruker Saint'
_computing_molecular_graphics 'Mercury (Macrae et al 2008)'
_computing_publication_material 'SHELXL-2016/4 (Sheldrick, 2016)'
_computing_structure_refinement 'SHELXL-2018/3 (Sheldrick, 2018)'
_computing_structure_solution 'SHELXT 2014/4 (Sheldrick, 2014)'
_diffrn_ambient_temperature 150(2)
_diffrn_measured_fraction_theta_full 1.000
_diffrn_measured_fraction_theta_max 0.996
_diffrn_measurement_device_type CCD
_diffrn_measurement_method 'omega and phi scans'
_diffrn_radiation_type MoK\a
_diffrn_radiation_wavelength 0.71073
_diffrn_reflns_av_R_equivalents 0.0363
_diffrn_reflns_av_unetI/netI 0.0215
_diffrn_reflns_Laue_measured_fraction_full 1.000
_diffrn_reflns_Laue_measured_fraction_max 0.996
_diffrn_reflns_limit_h_max 12
_diffrn_reflns_limit_h_min -12
_diffrn_reflns_limit_k_max 15
_diffrn_reflns_limit_k_min -15
_diffrn_reflns_limit_l_max 25
_diffrn_reflns_limit_l_min -25
_diffrn_reflns_number 96578
_diffrn_reflns_point_group_measured_fraction_full 1.000
_diffrn_reflns_point_group_measured_fraction_max 0.996
_diffrn_reflns_theta_full 25.242
_diffrn_reflns_theta_max 29.196
_diffrn_reflns_theta_min 1.099
_diffrn_source 'fine-focus sealed tube'
_exptl_absorpt_coefficient_mu 1.264
_exptl_absorpt_correction_T_max 0.7458
_exptl_absorpt_correction_T_min 0.6719
_exptl_absorpt_correction_type multi-scan
_exptl_absorpt_process_details sadabs
_exptl_crystal_colour Green
_exptl_crystal_density_diffrn 1.437
_exptl_crystal_description Block
_exptl_crystal_F_000 856
_exptl_crystal_size_max 0.240
_exptl_crystal_size_mid 0.200
_exptl_crystal_size_min 0.040
_refine_diff_density_max 0.391
_refine_diff_density_min -0.357
_refine_diff_density_rms 0.054
_refine_ls_extinction_method none
_refine_ls_goodness_of_fit_ref 1.040
_refine_ls_hydrogen_treatment mixed
_refine_ls_matrix_type full
_refine_ls_number_parameters 459
_refine_ls_number_reflns 10151
_refine_ls_number_restraints 0
_refine_ls_restrained_S_all 1.040
_refine_ls_R_factor_all 0.0326
_refine_ls_R_factor_gt 0.0248
_refine_ls_shift/su_max 0.002
_refine_ls_shift/su_mean 0.000
_refine_ls_structure_factor_coef Fsqd
_refine_ls_weighting_details 'w=1/[\s^2^(Fo^2^)+(0.0272P)^2^+0.7510P] where P=(Fo^2^+2Fc^2^)/3'
_refine_ls_weighting_scheme calc
_refine_ls_wR_factor_gt 0.0587
_refine_ls_wR_factor_ref 0.0623
_reflns_Friedel_coverage 0.000
_reflns_number_gt 8735
_reflns_number_total 10151
_reflns_threshold_expression 'I > 2\s(I)'
_cod_data_source_file d1nj00708d2.cif
_cod_data_source_block Complex-2
_cod_depositor_comments 'Adding full bibliography for 7060546--7060548.cif.'
_cod_database_code 7060547
_shelx_shelxl_version_number 2018/3
_shelx_space_group_comment
;
The symmetry employed for this shelxl refinement is uniquely defined
by the following loop, which should always be used as a source of
symmetry information in preference to the above space-group names.
They are only intended as comments.
;
_shelx_estimated_absorpt_t_min 0.751
_shelx_estimated_absorpt_t_max 0.951

loop_
_space_group_symop_operation_xyz
'x, y, z'
'-x, -y, -z'

loop_
_atom_site_label
_atom_site_type_symbol
_atom_site_fract_x
_atom_site_fract_y
_atom_site_fract_z
_atom_site_U_iso_or_equiv
_atom_site_adp_type
_atom_site_occupancy
_atom_site_site_symmetry_order
_atom_site_calc_flag
_atom_site_refinement_flags_posn
_atom_site_refinement_flags_adp
_atom_site_refinement_flags_occupancy
_atom_site_disorder_assembly
_atom_site_disorder_group
H2W H 0.773(2) 0.7481(17) 0.2103(10) 0.031(5) Uiso 1 1 d . . . . .
Ni1 Ni 0.84530(2) 0.84257(2) 0.30902(2) 0.01490(4) Uani 1 1 d . . . . .
Ni2 Ni 0.90010(2) 0.56863(2) 0.25991(2) 0.01460(4) Uani 1 1 d . . . . .
S1 S 1.16652(5) 1.00968(4) 0.11744(2) 0.03255(9) Uani 1 1 d . . . . .
S2 S 0.6541(4) 0.8687(2) 0.55233(16) 0.0421(6) Uani 0.67(2) 1 d . . P A 1
S2A S 0.611(2) 0.8466(14) 0.5549(3) 0.079(3) Uani 0.33(2) 1 d . . P A 2
S3 S 0.49951(4) 0.38362(3) 0.22271(2) 0.02999(9) Uani 1 1 d . . . . .
O1 O 0.98173(10) 0.67266(8) 0.32114(5) 0.01625(18) Uani 1 1 d . . . . .
O2 O 0.76168(10) 0.73204(8) 0.25039(5) 0.01654(18) Uani 1 1 d . . . . .
N1 N 0.96234(12) 0.91653(10) 0.37061(6) 0.0181(2) Uani 1 1 d . . . . .
N2 N 0.68192(13) 1.00571(10) 0.30238(6) 0.0190(2) Uani 1 1 d . . . . .
N3 N 0.47273(13) 0.77149(11) 0.28956(6) 0.0209(2) Uani 1 1 d . . . . .
N7 N 0.97880(14) 0.89306(11) 0.21732(6) 0.0231(2) Uani 1 1 d . . . . .
N8 N 0.70064(13) 0.80863(10) 0.40644(6) 0.0213(2) Uani 1 1 d . . . . .
N4 N 1.04409(12) 0.42042(10) 0.28650(6) 0.0181(2) Uani 1 1 d . . . . .
N5 N 1.02805(12) 0.56149(10) 0.15774(6) 0.0170(2) Uani 1 1 d . . . . .
N6 N 1.28560(13) 0.70949(11) -0.03650(6) 0.0225(2) Uani 1 1 d . . . . .
N9 N 0.74766(13) 0.47429(11) 0.24275(6) 0.0213(2) Uani 1 1 d . . . . .
C1 C 1.04739(13) 0.63741(11) 0.37654(7) 0.0152(2) Uani 1 1 d . . . . .
C2 C 1.11307(14) 0.51282(12) 0.38707(7) 0.0172(2) Uani 1 1 d . . . . .
C3 C 1.18598(15) 0.47817(12) 0.44543(7) 0.0202(3) Uani 1 1 d . . . . .
H3 H 1.229631 0.394431 0.450691 0.024 Uiso 1 1 calc R U . . .
C4 C 1.19699(15) 0.56098(13) 0.49574(7) 0.0210(3) Uani 1 1 d . . . . .
C5 C 1.13546(15) 0.68237(13) 0.48475(7) 0.0203(3) Uani 1 1 d . . . . .
H5 H 1.142699 0.741166 0.518165 0.024 Uiso 1 1 calc R U . . .
C6 C 1.06307(14) 0.72314(12) 0.42694(7) 0.0169(2) Uani 1 1 d . . . . .
C7 C 1.27786(18) 0.52043(14) 0.55746(8) 0.0281(3) Uani 1 1 d . . . . .
H7A H 1.284016 0.432762 0.565426 0.034 Uiso 1 1 calc R U . . .
H7B H 1.222607 0.565366 0.601292 0.034 Uiso 1 1 calc R U . . .
H7C H 1.379481 0.536824 0.545761 0.034 Uiso 1 1 calc R U . . .
C8 C 1.03043(15) 0.85505(12) 0.41740(7) 0.0186(3) Uani 1 1 d . . . . .
H8 H 1.063807 0.901102 0.449911 0.022 Uiso 1 1 calc R U . . .
C9 C 0.96630(17) 1.04657(12) 0.36430(8) 0.0242(3) Uani 1 1 d . . . . .
H9A H 1.031490 1.060382 0.318036 0.029 Uiso 1 1 calc R U . . .
H9B H 1.011490 1.069822 0.403822 0.029 Uiso 1 1 calc R U . . .
C10 C 0.81170(18) 1.12809(13) 0.36745(8) 0.0271(3) Uani 1 1 d . . . . .
H10A H 0.744310 1.107398 0.411336 0.032 Uiso 1 1 calc R U . . .
H10B H 0.820179 1.213804 0.372513 0.032 Uiso 1 1 calc R U . . .
C11 C 0.73884(18) 1.11955(12) 0.30287(8) 0.0254(3) Uani 1 1 d . . . . .
H11A H 0.654355 1.190485 0.303286 0.030 Uiso 1 1 calc R U . . .
H11B H 0.813230 1.123465 0.258068 0.030 Uiso 1 1 calc R U . . .
C12 C 0.59566(16) 1.00826(12) 0.24303(7) 0.0217(3) Uani 1 1 d . . . . .
H12A H 0.644844 0.938846 0.209958 0.026 Uiso 1 1 calc R U . . .
H12B H 0.599627 1.084436 0.215181 0.026 Uiso 1 1 calc R U . . .
C13 C 0.43179(16) 1.00120(13) 0.26934(8) 0.0258(3) Uani 1 1 d . . . . .
H13A H 0.386093 0.995288 0.226638 0.031 Uiso 1 1 calc R U . . .
H13B H 0.378877 1.078658 0.294426 0.031 Uiso 1 1 calc R U . . .
C14 C 0.40294(16) 0.89599(13) 0.31986(8) 0.0258(3) Uani 1 1 d . . . . .
H14A H 0.441183 0.905323 0.364414 0.031 Uiso 1 1 calc R U . . .
H14B H 0.293012 0.902376 0.333646 0.031 Uiso 1 1 calc R U . . .
C15 C 0.41705(18) 0.74713(15) 0.22399(9) 0.0307(3) Uani 1 1 d . . . . .
H15A H 0.460390 0.662774 0.208035 0.037 Uiso 1 1 calc R U . . .
H15B H 0.446761 0.803194 0.185578 0.037 Uiso 1 1 calc R U . . .
H15C H 0.307221 0.759336 0.235065 0.037 Uiso 1 1 calc R U . . .
C16 C 0.44594(16) 0.67810(14) 0.34594(8) 0.0270(3) Uani 1 1 d . . . . .
H16A H 0.338398 0.677561 0.357541 0.032 Uiso 1 1 calc R U . . .
H16B H 0.479500 0.697812 0.389442 0.032 Uiso 1 1 calc R U . . .
H16C H 0.502273 0.597467 0.327923 0.032 Uiso 1 1 calc R U . . .
C17 C 1.11708(14) 0.41479(12) 0.33809(7) 0.0191(3) Uani 1 1 d . . . . .
H17 H 1.180489 0.338510 0.345049 0.023 Uiso 1 1 calc R U . . .
C18 C 1.07310(16) 0.31293(12) 0.23942(8) 0.0227(3) Uani 1 1 d . . . . .
H18A H 0.977007 0.288444 0.238284 0.027 Uiso 1 1 calc R U . . .
H18B H 1.139203 0.244136 0.259440 0.027 Uiso 1 1 calc R U . . .
C19 C 1.14750(15) 0.33902(12) 0.16264(8) 0.0231(3) Uani 1 1 d . . . . .
H19A H 1.244437 0.361497 0.164479 0.028 Uiso 1 1 calc R U . . .
H19B H 1.170103 0.262894 0.133980 0.028 Uiso 1 1 calc R U . . .
C20 C 1.05570(15) 0.43943(12) 0.12346(7) 0.0209(3) Uani 1 1 d . . . . .
H20A H 1.109205 0.443570 0.073053 0.025 Uiso 1 1 calc R U . . .
H20B H 0.957871 0.418231 0.122056 0.025 Uiso 1 1 calc R U . . .
C21 C 1.16660(14) 0.60707(12) 0.15966(7) 0.0181(2) Uani 1 1 d . . . . .
H21A H 1.223811 0.554035 0.192341 0.022 Uiso 1 1 calc R U . . .
H21B H 1.136595 0.690068 0.180952 0.022 Uiso 1 1 calc R U . . .
C22 C 1.27156(15) 0.61258(13) 0.08712(7) 0.0208(3) Uani 1 1 d . . . . .
H22A H 1.362296 0.639980 0.094658 0.025 Uiso 1 1 calc R U . . .
H22B H 1.303804 0.530167 0.065066 0.025 Uiso 1 1 calc R U . . .
C23 C 1.19205(16) 0.70029(13) 0.03671(8) 0.0236(3) Uani 1 1 d . . . . .
H23A H 1.099661 0.673550 0.031065 0.028 Uiso 1 1 calc R U . . .
H23B H 1.161231 0.782382 0.059204 0.028 Uiso 1 1 calc R U . . .
C24 C 1.42773(18) 0.74977(16) -0.03366(9) 0.0329(3) Uani 1 1 d . . . . .
H24A H 1.480805 0.760242 -0.082853 0.039 Uiso 1 1 calc R U . . .
H24B H 1.491582 0.688035 -0.008707 0.039 Uiso 1 1 calc R U . . .
H24C H 1.404233 0.827520 -0.007547 0.039 Uiso 1 1 calc R U . . .
C25 C 1.19418(19) 0.79420(15) -0.08186(9) 0.0333(4) Uani 1 1 d . . . . .
H25A H 1.172599 0.877238 -0.062368 0.040 Uiso 1 1 calc R U . . .
H25B H 1.099559 0.768134 -0.081505 0.040 Uiso 1 1 calc R U . . .
H25C H 1.250372 0.792800 -0.131479 0.040 Uiso 1 1 calc R U . . .
C26 C 1.05588(15) 0.94228(12) 0.17603(7) 0.0202(3) Uani 1 1 d . . . . .
C27 C 0.67422(16) 0.83139(13) 0.46757(8) 0.0254(3) Uani 1 1 d . . . . .
C28 C 0.64603(15) 0.43531(12) 0.23376(7) 0.0193(3) Uani 1 1 d . . . . .
H2 H 0.6235(19) 1.0034(15) 0.3405(10) 0.023(4) Uiso 1 1 d . . . . .
H3A H 0.581(2) 0.7616(17) 0.2747(10) 0.041(5) Uiso 1 1 d . . . . .
H5N H 0.9730(18) 0.6132(15) 0.1334(9) 0.022(4) Uiso 1 1 d . . . . .
H6 H 1.312(2) 0.6301(17) -0.0571(10) 0.033(5) Uiso 1 1 d . . . . .
S4 S 1.23156(5) 1.23246(4) -0.06950(2) 0.03086(9) Uani 1 1 d . . . . .
N10 N 1.30883(17) 1.46060(13) -0.06681(7) 0.0339(3) Uani 1 1 d . . . . .
C29 C 1.27711(16) 1.36641(14) -0.06833(7) 0.0239(3) Uani 1 1 d . . . . .

loop_
_atom_site_aniso_label
_atom_site_aniso_U_11
_atom_site_aniso_U_22
_atom_site_aniso_U_33
_atom_site_aniso_U_23
_atom_site_aniso_U_13
_atom_site_aniso_U_12
Ni1 0.01631(8) 0.01361(8) 0.01487(8) -0.00033(6) -0.00408(6) -0.00221(6)
Ni2 0.01316(8) 0.01469(8) 0.01598(8) -0.00142(6) -0.00313(6) -0.00233(6)
S1 0.0370(2) 0.02564(19) 0.0337(2) 0.00359(15) 0.00320(17) -0.01284(16)
S2 0.0606(10) 0.0377(6) 0.0179(7) -0.0083(5) -0.0077(7) 0.0142(7)
S2A 0.106(6) 0.063(3) 0.0248(12) 0.0089(16) 0.016(2) 0.054(4)
S3 0.02106(17) 0.02401(18) 0.0501(2) 0.00275(16) -0.01662(16) -0.00771(14)
O1 0.0179(4) 0.0149(4) 0.0165(4) -0.0006(3) -0.0067(3) -0.0014(3)
O2 0.0163(4) 0.0176(4) 0.0154(5) -0.0006(4) -0.0038(4) -0.0018(3)
N1 0.0196(5) 0.0160(5) 0.0188(5) -0.0011(4) -0.0040(4) -0.0035(4)
N2 0.0225(6) 0.0167(5) 0.0175(6) 0.0002(4) -0.0058(5) -0.0017(4)
N3 0.0146(5) 0.0219(6) 0.0251(6) -0.0030(5) -0.0036(4) -0.0009(4)
N7 0.0271(6) 0.0208(6) 0.0206(6) -0.0007(5) -0.0026(5) -0.0050(5)
N8 0.0208(5) 0.0207(6) 0.0212(6) 0.0012(4) -0.0030(5) -0.0028(4)
N4 0.0178(5) 0.0148(5) 0.0219(6) -0.0005(4) -0.0038(4) -0.0037(4)
N5 0.0157(5) 0.0178(5) 0.0173(5) -0.0021(4) -0.0038(4) -0.0024(4)
N6 0.0229(6) 0.0235(6) 0.0206(6) 0.0015(5) -0.0035(5) -0.0048(5)
N9 0.0189(5) 0.0213(6) 0.0245(6) -0.0011(5) -0.0047(5) -0.0050(4)
C1 0.0118(5) 0.0181(6) 0.0149(6) 0.0009(5) -0.0008(4) -0.0030(4)
C2 0.0153(6) 0.0174(6) 0.0187(6) 0.0007(5) -0.0033(5) -0.0029(5)
C3 0.0189(6) 0.0195(6) 0.0214(6) 0.0029(5) -0.0050(5) -0.0016(5)
C4 0.0193(6) 0.0253(7) 0.0178(6) 0.0031(5) -0.0053(5) -0.0024(5)
C5 0.0207(6) 0.0240(7) 0.0157(6) -0.0016(5) -0.0044(5) -0.0026(5)
C6 0.0153(6) 0.0187(6) 0.0156(6) -0.0003(5) -0.0025(5) -0.0016(5)
C7 0.0329(8) 0.0295(8) 0.0222(7) 0.0022(6) -0.0128(6) -0.0004(6)
C8 0.0187(6) 0.0199(6) 0.0174(6) -0.0039(5) -0.0036(5) -0.0034(5)
C9 0.0317(7) 0.0171(6) 0.0274(7) -0.0001(5) -0.0119(6) -0.0076(5)
C10 0.0380(8) 0.0160(6) 0.0294(8) -0.0038(5) -0.0157(7) -0.0014(6)
C11 0.0363(8) 0.0147(6) 0.0279(7) 0.0010(5) -0.0156(6) -0.0026(6)
C12 0.0260(7) 0.0188(6) 0.0210(7) 0.0011(5) -0.0095(5) -0.0018(5)
C13 0.0230(7) 0.0220(7) 0.0318(8) -0.0032(6) -0.0110(6) 0.0027(5)
C14 0.0178(6) 0.0246(7) 0.0318(8) -0.0063(6) -0.0018(6) 0.0011(5)
C15 0.0294(8) 0.0286(8) 0.0375(9) -0.0059(6) -0.0170(7) -0.0027(6)
C16 0.0207(7) 0.0260(7) 0.0317(8) 0.0010(6) 0.0014(6) -0.0051(6)
C17 0.0178(6) 0.0151(6) 0.0237(7) 0.0013(5) -0.0045(5) -0.0014(5)
C18 0.0243(7) 0.0141(6) 0.0304(7) -0.0032(5) -0.0082(6) -0.0024(5)
C19 0.0205(6) 0.0188(6) 0.0292(7) -0.0094(5) -0.0040(6) -0.0017(5)
C20 0.0206(6) 0.0218(6) 0.0211(7) -0.0070(5) -0.0032(5) -0.0055(5)
C21 0.0166(6) 0.0198(6) 0.0185(6) -0.0030(5) -0.0029(5) -0.0047(5)
C22 0.0174(6) 0.0254(7) 0.0190(6) -0.0012(5) -0.0021(5) -0.0043(5)
C23 0.0210(6) 0.0260(7) 0.0214(7) 0.0003(5) -0.0006(5) -0.0027(5)
C24 0.0273(8) 0.0440(9) 0.0304(8) 0.0045(7) -0.0034(6) -0.0168(7)
C25 0.0346(8) 0.0336(8) 0.0313(8) 0.0103(7) -0.0099(7) -0.0045(7)
C26 0.0242(6) 0.0146(6) 0.0212(6) -0.0030(5) -0.0057(5) -0.0006(5)
C27 0.0269(7) 0.0199(7) 0.0247(7) 0.0026(5) -0.0030(6) 0.0037(5)
C28 0.0193(6) 0.0166(6) 0.0213(6) 0.0006(5) -0.0048(5) -0.0011(5)
S4 0.0347(2) 0.02850(19) 0.0311(2) 0.00274(15) -0.00926(16) -0.00810(16)
N10 0.0447(8) 0.0316(7) 0.0269(7) -0.0027(6) -0.0093(6) -0.0083(6)
C29 0.0236(7) 0.0289(7) 0.0177(6) -0.0013(5) -0.0059(5) -0.0003(6)

loop_
_atom_type_symbol
_atom_type_description
_atom_type_scat_dispersion_real
_atom_type_scat_dispersion_imag
_atom_type_scat_source
C C 0.0033 0.0016 'International Tables Vol C Tables 4.2.6.8 and 6.1.1.4'
H H 0.0000 0.0000 'International Tables Vol C Tables 4.2.6.8 and 6.1.1.4'
N N 0.0061 0.0033 'International Tables Vol C Tables 4.2.6.8 and 6.1.1.4'
O O 0.0106 0.0060 'International Tables Vol C Tables 4.2.6.8 and 6.1.1.4'
S S 0.1246 0.1234 'International Tables Vol C Tables 4.2.6.8 and 6.1.1.4'
Ni Ni 0.3393 1.1124 'International Tables Vol C Tables 4.2.6.8 and 6.1.1.4'

loop_
_geom_angle_atom_site_label_1
_geom_angle_atom_site_label_2
_geom_angle_atom_site_label_3
_geom_angle
_geom_angle_site_symmetry_1
_geom_angle_site_symmetry_3
_geom_angle_publ_flag
N1 Ni1 O2 166.87(4) . . ?
N1 Ni1 N7 89.56(5) . . ?
O2 Ni1 N7 91.49(4) . . ?
N1 Ni1 O1 88.69(4) . . ?
O2 Ni1 O1 78.19(4) . . ?
N7 Ni1 O1 96.62(4) . . ?
N1 Ni1 N2 95.37(4) . . ?
O2 Ni1 N2 97.73(4) . . ?
N7 Ni1 N2 89.63(5) . . ?
O1 Ni1 N2 172.59(4) . . ?
N1 Ni1 N8 87.76(5) . . ?
O2 Ni1 N8 92.22(4) . . ?
N7 Ni1 N8 174.46(5) . . ?
O1 Ni1 N8 88.16(4) . . ?
N2 Ni1 N8 85.81(5) . . ?
N4 Ni2 N9 94.40(5) . . ?
N4 Ni2 O1 89.52(4) . . ?
N9 Ni2 O1 152.74(4) . . ?
N4 Ni2 O2 169.01(4) . . ?
N9 Ni2 O2 93.01(4) . . ?
O1 Ni2 O2 80.20(4) . . ?
N4 Ni2 N5 89.37(5) . . ?
N9 Ni2 N5 99.51(5) . . ?
O1 Ni2 N5 107.51(4) . . ?
O2 Ni2 N5 97.41(4) . . ?
C1 O1 Ni2 127.28(8) . . ?
C1 O1 Ni1 126.05(8) . . ?
Ni2 O1 Ni1 100.30(4) . . ?
Ni2 O2 Ni1 101.25(4) . . ?
Ni2 O2 H2W 107.0(14) . . ?
Ni1 O2 H2W 112.3(14) . . ?
C8 N1 C9 117.12(12) . . ?
C8 N1 Ni1 122.84(9) . . ?
C9 N1 Ni1 120.00(8) . . ?
C11 N2 C12 110.53(10) . . ?
C11 N2 Ni1 114.51(9) . . ?
C12 N2 Ni1 115.19(8) . . ?
C11 N2 H2 107.1(12) . . ?
C12 N2 H2 107.5(12) . . ?
Ni1 N2 H2 101.1(12) . . ?
C15 N3 C16 110.79(12) . . ?
C15 N3 C14 112.37(11) . . ?
C16 N3 C14 109.65(11) . . ?
C15 N3 H3A 105.6(11) . . ?
C16 N3 H3A 107.0(11) . . ?
C14 N3 H3A 111.2(11) . . ?
C26 N7 Ni1 164.41(11) . . ?
C27 N8 Ni1 140.98(12) . . ?
C17 N4 C18 118.19(11) . . ?
C17 N4 Ni2 125.42(9) . . ?
C18 N4 Ni2 116.29(8) . . ?
C21 N5 C20 114.28(10) . . ?
C21 N5 Ni2 109.44(8) . . ?
C20 N5 Ni2 112.53(8) . . ?
C21 N5 H5N 107.9(11) . . ?
C20 N5 H5N 107.9(11) . . ?
Ni2 N5 H5N 104.1(11) . . ?
C24 N6 C25 110.68(12) . . ?
C24 N6 C23 112.78(12) . . ?
C25 N6 C23 109.14(11) . . ?
C24 N6 H6 107.4(11) . . ?
C25 N6 H6 109.7(11) . . ?
C23 N6 H6 107.0(11) . . ?
C28 N9 Ni2 170.57(11) . . ?
O1 C1 C2 121.82(11) . . ?
O1 C1 C6 121.46(11) . . ?
C2 C1 C6 116.64(11) . . ?
C3 C2 C1 120.67(12) . . ?
C3 C2 C17 115.31(11) . . ?
C1 C2 C17 123.94(12) . . ?
C4 C3 C2 122.68(12) . . ?
C4 C3 H3 118.7 . . ?
C2 C3 H3 118.7 . . ?
C3 C4 C5 116.61(12) . . ?
C3 C4 C7 121.18(12) . . ?
C5 C4 C7 122.17(13) . . ?
C4 C5 C6 123.48(13) . . ?
C4 C5 H5 118.3 . . ?
C6 C5 H5 118.3 . . ?
C5 C6 C1 119.87(12) . . ?
C5 C6 C8 114.91(12) . . ?
C1 C6 C8 124.48(11) . . ?
C4 C7 H7A 109.5 . . ?
C4 C7 H7B 109.5 . . ?
H7A C7 H7B 109.5 . . ?
C4 C7 H7C 109.5 . . ?
H7A C7 H7C 109.5 . . ?
H7B C7 H7C 109.5 . . ?
N1 C8 C6 128.00(12) . . ?
N1 C8 H8 116.0 . . ?
C6 C8 H8 116.0 . . ?
N1 C9 C10 112.99(12) . . ?
N1 C9 H9A 109.0 . . ?
C10 C9 H9A 109.0 . . ?
N1 C9 H9B 109.0 . . ?
C10 C9 H9B 109.0 . . ?
H9A C9 H9B 107.8 . . ?
C11 C10 C9 115.45(13) . . ?
C11 C10 H10A 108.4 . . ?
C9 C10 H10A 108.4 . . ?
C11 C10 H10B 108.4 . . ?
C9 C10 H10B 108.4 . . ?
H10A C10 H10B 107.5 . . ?
N2 C11 C10 112.60(11) . . ?
N2 C11 H11A 109.1 . . ?
C10 C11 H11A 109.1 . . ?
N2 C11 H11B 109.1 . . ?
C10 C11 H11B 109.1 . . ?
H11A C11 H11B 107.8 . . ?
N2 C12 C13 113.68(12) . . ?
N2 C12 H12A 108.8 . . ?
C13 C12 H12A 108.8 . . ?
N2 C12 H12B 108.8 . . ?
C13 C12 H12B 108.8 . . ?
H12A C12 H12B 107.7 . . ?
C12 C13 C14 116.33(11) . . ?
C12 C13 H13A 108.2 . . ?
C14 C13 H13A 108.2 . . ?
C12 C13 H13B 108.2 . . ?
C14 C13 H13B 108.2 . . ?
H13A C13 H13B 107.4 . . ?
N3 C14 C13 115.16(12) . . ?
N3 C14 H14A 108.5 . . ?
C13 C14 H14A 108.5 . . ?
N3 C14 H14B 108.5 . . ?
C13 C14 H14B 108.5 . . ?
H14A C14 H14B 107.5 . . ?
N3 C15 H15A 109.5 . . ?
N3 C15 H15B 109.5 . . ?
H15A C15 H15B 109.5 . . ?
N3 C15 H15C 109.5 . . ?
H15A C15 H15C 109.5 . . ?
H15B C15 H15C 109.5 . . ?
N3 C16 H16A 109.5 . . ?
N3 C16 H16B 109.5 . . ?
H16A C16 H16B 109.5 . . ?
N3 C16 H16C 109.5 . . ?
H16A C16 H16C 109.5 . . ?
H16B C16 H16C 109.5 . . ?
N4 C17 C2 126.81(12) . . ?
N4 C17 H17 116.6 . . ?
C2 C17 H17 116.6 . . ?
N4 C18 C19 111.54(11) . . ?
N4 C18 H18A 109.3 . . ?
C19 C18 H18A 109.3 . . ?
N4 C18 H18B 109.3 . . ?
C19 C18 H18B 109.3 . . ?
H18A C18 H18B 108.0 . . ?
C20 C19 C18 115.40(11) . . ?
C20 C19 H19A 108.4 . . ?
C18 C19 H19A 108.4 . . ?
C20 C19 H19B 108.4 . . ?
C18 C19 H19B 108.4 . . ?
H19A C19 H19B 107.5 . . ?
N5 C20 C19 113.26(11) . . ?
N5 C20 H20A 108.9 . . ?
C19 C20 H20A 108.9 . . ?
N5 C20 H20B 108.9 . . ?
C19 C20 H20B 108.9 . . ?
H20A C20 H20B 107.7 . . ?
N5 C21 C22 116.08(11) . . ?
N5 C21 H21A 108.3 . . ?
C22 C21 H21A 108.3 . . ?
N5 C21 H21B 108.3 . . ?
C22 C21 H21B 108.3 . . ?
H21A C21 H21B 107.4 . . ?
C23 C22 C21 110.27(11) . . ?
C23 C22 H22A 109.6 . . ?
C21 C22 H22A 109.6 . . ?
C23 C22 H22B 109.6 . . ?
C21 C22 H22B 109.6 . . ?
H22A C22 H22B 108.1 . . ?
N6 C23 C22 114.01(11) . . ?
N6 C23 H23A 108.8 . . ?
C22 C23 H23A 108.8 . . ?
N6 C23 H23B 108.8 . . ?
C22 C23 H23B 108.8 . . ?
H23A C23 H23B 107.6 . . ?
N6 C24 H24A 109.5 . . ?
N6 C24 H24B 109.5 . . ?
H24A C24 H24B 109.5 . . ?
N6 C24 H24C 109.5 . . ?
H24A C24 H24C 109.5 . . ?
H24B C24 H24C 109.5 . . ?
N6 C25 H25A 109.5 . . ?
N6 C25 H25B 109.5 . . ?
H25A C25 H25B 109.5 . . ?
N6 C25 H25C 109.5 . . ?
H25A C25 H25C 109.5 . . ?
H25B C25 H25C 109.5 . . ?
N7 C26 S1 179.09(13) . . ?
N8 C27 S2 173.8(2) . . ?
N8 C27 S2A 168.3(10) . . ?
N9 C28 S3 178.27(13) . . ?
N10 C29 S4 179.36(14) . . ?

loop_
_geom_bond_atom_site_label_1
_geom_bond_atom_site_label_2
_geom_bond_distance
_geom_bond_site_symmetry_2
_geom_bond_publ_flag
Ni1 N1 2.0370(11) . ?
Ni1 O2 2.0484(9) . ?
Ni1 N7 2.0628(12) . ?
Ni1 O1 2.0829(9) . ?
Ni1 N2 2.1301(11) . ?
Ni1 N8 2.1327(12) . ?
Ni2 N4 2.0124(11) . ?
Ni2 N9 2.0129(12) . ?
Ni2 O1 2.0188(9) . ?
Ni2 O2 2.0257(9) . ?
Ni2 N5 2.0570(11) . ?
S1 C26 1.6368(15) . ?
S2 C27 1.635(3) . ?
S2A C27 1.643(6) . ?
S3 C28 1.6351(14) . ?
O1 C1 1.3159(14) . ?
O2 H2W 0.764(19) . ?
N1 C8 1.2797(16) . ?
N1 C9 1.4660(17) . ?
N2 C11 1.4814(18) . ?
N2 C12 1.4919(17) . ?
N2 H2 0.818(18) . ?
N3 C15 1.4839(19) . ?
N3 C16 1.4893(19) . ?
N3 C14 1.4930(18) . ?
N3 H3A 0.97(2) . ?
N7 C26 1.1598(18) . ?
N8 C27 1.1594(19) . ?
N4 C17 1.2805(17) . ?
N4 C18 1.4713(17) . ?
N5 C21 1.4859(16) . ?
N5 C20 1.4868(17) . ?
N5 H5N 0.868(16) . ?
N6 C24 1.4908(19) . ?
N6 C25 1.4933(18) . ?
N6 C23 1.4976(18) . ?
N6 H6 0.949(18) . ?
N9 C28 1.1609(18) . ?
C1 C2 1.4237(17) . ?
C1 C6 1.4246(18) . ?
C2 C3 1.4013(17) . ?
C2 C17 1.4521(19) . ?
C3 C4 1.384(2) . ?
C3 H3 0.9500 . ?
C4 C5 1.3844(19) . ?
C4 C7 1.5090(18) . ?
C5 C6 1.4013(17) . ?
C5 H5 0.9500 . ?
C6 C8 1.4570(18) . ?
C7 H7A 0.9800 . ?
C7 H7B 0.9800 . ?
C7 H7C 0.9800 . ?
C8 H8 0.9500 . ?
C9 C10 1.520(2) . ?
C9 H9A 0.9900 . ?
C9 H9B 0.9900 . ?
C10 C11 1.5174(19) . ?
C10 H10A 0.9900 . ?
C10 H10B 0.9900 . ?
C11 H11A 0.9900 . ?
C11 H11B 0.9900 . ?
C12 C13 1.523(2) . ?
C12 H12A 0.9900 . ?
C12 H12B 0.9900 . ?
C13 C14 1.525(2) . ?
C13 H13A 0.9900 . ?
C13 H13B 0.9900 . ?
C14 H14A 0.9900 . ?
C14 H14B 0.9900 . ?
C15 H15A 0.9800 . ?
C15 H15B 0.9800 . ?
C15 H15C 0.9800 . ?
C16 H16A 0.9800 . ?
C16 H16B 0.9800 . ?
C16 H16C 0.9800 . ?
C17 H17 0.9500 . ?
C18 C19 1.528(2) . ?
C18 H18A 0.9900 . ?
C18 H18B 0.9900 . ?
C19 C20 1.5206(19) . ?
C19 H19A 0.9900 . ?
C19 H19B 0.9900 . ?
C20 H20A 0.9900 . ?
C20 H20B 0.9900 . ?
C21 C22 1.5285(18) . ?
C21 H21A 0.9900 . ?
C21 H21B 0.9900 . ?
C22 C23 1.5193(19) . ?
C22 H22A 0.9900 . ?
C22 H22B 0.9900 . ?
C23 H23A 0.9900 . ?
C23 H23B 0.9900 . ?
C24 H24A 0.9800 . ?
C24 H24B 0.9800 . ?
C24 H24C 0.9800 . ?
C25 H25A 0.9800 . ?
C25 H25B 0.9800 . ?
C25 H25C 0.9800 . ?
S4 C29 1.6455(16) . ?
N10 C29 1.157(2) . ?
